data_2013247
loop_
_publ_author_name
'Muir, Kenneth W.'
'Morris, David G.'
'Ryder, Karl S.'

_publ_section_title
;
 (2<i>RS</i>)-5,6:7,8-Dibenzobicyclo[2.2.2]octan-2-ol
;
_journal_issue 6
_journal_name_full 'Acta Crystallographica Section C'
_journal_page_first o283
_journal_page_last o285
_journal_paper_doi 10.1107/S010827010300708X
_journal_volume 59
_journal_year 2003
_chemical_formula_iupac 'C16 H14 O1'
_chemical_formula_moiety 'C16 H14 O1'
_chemical_formula_sum 'C16 H14 O'
_chemical_formula_weight 222.27
_space_group_IT_number 29
_symmetry_cell_setting orthorhombic
_symmetry_space_group_name_Hall 'P 2c -2ac'
_symmetry_space_group_name_H-M 'P c a 21'
_audit_creation_method 'WinGX routine CIF_UPDATE'
_cell_angle_alpha 90
_cell_angle_beta 90
_cell_angle_gamma 90
_cell_formula_units_Z 8
_cell_length_a 14.3719(3)
_cell_length_b 22.8650(6)
_cell_length_c 7.07030(10)
_cell_measurement_reflns_used 2967
_cell_measurement_temperature 100(2)
_cell_measurement_theta_max 27.5
_cell_measurement_theta_min 2.9
_cell_volume 2323.40(8)
_computing_cell_refinement 'HKL Scalepack (Otwinowski & Minor, 1997)'
_computing_data_collection 'COLLECT (Nonius, 1997--2000)'
_computing_data_reduction 'HKL Denzo (Otwinowski & Minor, 1997) and Scalepack'
_computing_molecular_graphics 'ORTEP-3 for Windows (Farrugia, 1997)'
_computing_publication_material 'WinGX publication routines (Farrugia, 1999)'
_computing_structure_refinement 'SHELXL97 (Sheldrick, 1997)'
_computing_structure_solution 'SHELXS97 (Sheldrick, 1997)'
_diffrn_measured_fraction_theta_full 0.988
_diffrn_measured_fraction_theta_max 0.988
_diffrn_measurement_device_type 'Nonius KappaCCD area-detector'
_diffrn_measurement_method 'CCD; rotation images; thick slices'
_diffrn_radiation_type MoK\a
_diffrn_radiation_wavelength 0.71073
_diffrn_reflns_av_R_equivalents 0.057
_diffrn_reflns_limit_h_max 18
_diffrn_reflns_limit_h_min 0
_diffrn_reflns_limit_k_max 29
_diffrn_reflns_limit_k_min 0
_diffrn_reflns_limit_l_max 9
_diffrn_reflns_limit_l_min 0
_diffrn_reflns_number 17231
_diffrn_reflns_theta_full 27.5
_diffrn_reflns_theta_max 27.5
_diffrn_reflns_theta_min 3
_exptl_absorpt_coefficient_mu 0.078
_exptl_absorpt_correction_type none
_exptl_crystal_colour colourless
_exptl_crystal_density_diffrn 1.271
_exptl_crystal_density_method 'not measured'
_exptl_crystal_description needle
_exptl_crystal_F_000 944
_exptl_crystal_size_max 0.40
_exptl_crystal_size_mid 0.17
_exptl_crystal_size_min 0.12
_refine_diff_density_max 0.34
_refine_diff_density_min -0.24
_refine_ls_abs_structure_details 'not determined'
_refine_ls_extinction_method none
_refine_ls_goodness_of_fit_ref 1.031
_refine_ls_hydrogen_treatment mixed
_refine_ls_matrix_type full
_refine_ls_number_parameters 324
_refine_ls_number_reflns 2863
_refine_ls_number_restraints 1
_refine_ls_restrained_S_all 1.031
_refine_ls_R_factor_gt 0.055
_refine_ls_shift/su_max 0
_refine_ls_structure_factor_coef Fsqd
_refine_ls_weighting_details 'calc w = 1/[\s^2^(Fo^2^)+1.24P] where P=(Fo^2^+2Fc^2^)/3'
_refine_ls_weighting_scheme calc
_refine_ls_wR_factor_ref 0.141
_reflns_number_gt 2385
_reflns_number_total 2863
_reflns_threshold_expression I>2\s(I)
_cod_data_source_file bm1526.cif
_cod_data_source_block I
_cod_original_formula_sum 'C16 H14 O1'
_cod_database_code 2013247
_cod_database_fobs_code 2013247

loop_
_symmetry_equiv_pos_as_xyz
'x, y, z'
'-x, -y, z+1/2'
'-x+1/2, y, z+1/2'
'x+1/2, -y, z'

loop_
_atom_site_label
_atom_site_fract_x
_atom_site_fract_y
_atom_site_fract_z
_atom_site_U_iso_or_equiv
_atom_site_adp_type
_atom_site_calc_flag
_atom_site_refinement_flags
_atom_site_occupancy
_atom_site_disorder_assembly
_atom_site_disorder_group
_atom_site_type_symbol
C101 0.6182(2) 0.14290(12) 0.1204(5) 0.0250(7) Uani d . 1 A 1 C
H101 0.6572 0.156 0.0113 0.03 Uiso calc R 1 A 1 H
C102 0.6522(2) 0.16967(13) 0.3125(6) 0.0325(8) Uani d . 1 A 1 C
H102 0.7145 0.1527 0.3432 0.039 Uiso calc R 1 A 1 H
C103 0.5841(2) 0.15254(14) 0.4695(5) 0.0317(7) Uani d . 1 A 1 C
H13A 0.5504 0.1877 0.5143 0.038 Uiso calc R 1 A 1 H
H13B 0.6188 0.1358 0.5778 0.038 Uiso calc R 1 A 1 H
C104 0.5136(2) 0.10697(12) 0.3938(4) 0.0254(7) Uani d . 1 A 1 C
H104 0.4717 0.0921 0.496 0.03 Uiso calc R 1 A 1 H
C105 0.4597(2) 0.13735(12) 0.2384(5) 0.0234(6) Uani d . 1 . . C
C106 0.5165(2) 0.15814(11) 0.0936(5) 0.0232(7) Uani d . 1 A . C
C107 0.6258(2) 0.07728(12) 0.1547(5) 0.0224(6) Uani d . 1 . . C
C108 0.57027(18) 0.05830(12) 0.3051(4) 0.0206(6) Uani d . 1 A . C
C109 0.3645(2) 0.14696(13) 0.2329(5) 0.0283(7) Uani d . 1 A . C
H109 0.3256 0.132 0.3302 0.034 Uiso calc R 1 . . H
C110 0.3265(2) 0.17840(13) 0.0850(6) 0.0327(8) Uani d . 1 . . C
H110 0.2613 0.1851 0.0812 0.039 Uiso calc R 1 A . H
C111 0.3826(2) 0.20023(13) -0.0580(5) 0.0335(8) Uani d . 1 A . C
H111 0.3559 0.2219 -0.1589 0.04 Uiso calc R 1 . . H
C112 0.4784(2) 0.19034(12) -0.0534(5) 0.0307(7) Uani d . 1 . . C
H112 0.5172 0.2056 -0.1503 0.037 Uiso calc R 1 A . H
C113 0.6846(2) 0.03828(13) 0.0640(5) 0.0282(7) Uani d . 1 A . C
H113 0.7226 0.0509 -0.038 0.034 Uiso calc R 1 . . H
C114 0.6872(2) -0.02004(13) 0.1246(5) 0.0298(7) Uani d . 1 . . C
H114 0.7277 -0.0471 0.0641 0.036 Uiso calc R 1 A . H
C115 0.6310(2) -0.03854(13) 0.2728(5) 0.0286(7) Uani d . 1 A . C
H115 0.633 -0.0782 0.3123 0.034 Uiso calc R 1 . . H
C116 0.5721(2) 0.00041(12) 0.3633(5) 0.0260(7) Uani d . 1 . . C
H116 0.5335 -0.0124 0.4641 0.031 Uiso calc R 1 A . H
O1 0.65976(19) 0.23177(10) 0.3135(5) 0.0256(8) Uani d P 0.856(8) A 1 O
H1 0.715(4) 0.2364(19) 0.266(9) 0.077(18) Uiso d . 1 B 1 H
O1' 0.6631(17) 0.2341(10) 0.185(5) 0.056(7) Uiso d P 0.144(8) A 2 O
C201 0.6178(2) 0.36156(12) 0.5562(5) 0.0260(7) Uani d . 1 A 1 C
H201 0.6508 0.3532 0.4347 0.031 Uiso calc R 1 A 1 H
C202 0.6625(2) 0.32924(13) 0.7232(5) 0.0299(8) Uani d . 1 A 1 C
H202 0.7272 0.3443 0.7404 0.036 Uiso calc R 1 A 1 H
C203 0.6065(2) 0.34264(14) 0.9035(5) 0.0327(8) Uani d . 1 A 1 C
H23A 0.6485 0.3591 1.0009 0.039 Uiso calc R 1 A 1 H
H23B 0.5796 0.306 0.9539 0.039 Uiso calc R 1 A 1 H
C204 0.5267(2) 0.38716(12) 0.8610(5) 0.0267(7) Uani d . 1 A 1 C
H204 0.4905 0.3975 0.977 0.032 Uiso calc R 1 A 1 H
C205 0.4665(2) 0.35950(12) 0.7108(5) 0.0252(7) Uani d . 1 . . C
C206 0.5165(2) 0.34405(12) 0.5475(5) 0.0248(7) Uani d . 1 A . C
C207 0.62434(19) 0.42600(12) 0.6105(5) 0.0250(7) Uani d . 1 . . C
C208 0.57468(19) 0.43973(13) 0.7747(5) 0.0242(7) Uani d . 1 A . C
C209 0.3721(2) 0.34676(13) 0.7225(6) 0.0299(7) Uani d . 1 A . C
H209 0.3374 0.3579 0.8311 0.036 Uiso calc R 1 . . H
C210 0.3292(2) 0.31781(13) 0.5750(6) 0.0314(8) Uani d . 1 . . C
H210 0.2645 0.3095 0.5822 0.038 Uiso calc R 1 A . H
C211 0.3792(2) 0.30053(12) 0.4157(5) 0.0323(8) Uani d . 1 A . C
H211 0.349 0.2797 0.3169 0.039 Uiso calc R 1 . . H
C212 0.4734(2) 0.31383(12) 0.4018(5) 0.0312(8) Uani d . 1 . . C
H212 0.5079 0.3023 0.2935 0.037 Uiso calc R 1 A . H
C213 0.6769(2) 0.46819(14) 0.5184(6) 0.0333(8) Uani d . 1 A . C
H213 0.7107 0.4588 0.4071 0.04 Uiso calc R 1 . . H
C214 0.6789(2) 0.52472(13) 0.5927(6) 0.0362(9) Uani d . 1 . . C
H214 0.7156 0.5539 0.5324 0.043 Uiso calc R 1 A . H
C215 0.6286(2) 0.53890(13) 0.7524(6) 0.0345(9) Uani d . 1 A . C
H215 0.6299 0.5778 0.7996 0.041 Uiso calc R 1 . . H
C216 0.5758(2) 0.49640(13) 0.8452(5) 0.0302(7) Uani d . 1 . . C
H216 0.5411 0.5061 0.9552 0.036 Uiso calc R 1 A . H
O2 0.66724(18) 0.26707(10) 0.6876(4) 0.0243(8) Uani d P 0.856(8) A 1 O
H2 0.651(4) 0.259(2) 0.572(10) 0.10(2) Uiso d . 1 C 1 H
O2' 0.6604(16) 0.2697(11) 0.820(5) 0.078(8) Uiso d P 0.144(8) A 2 O

loop_
_atom_site_aniso_label
_atom_site_aniso_U_11
_atom_site_aniso_U_22
_atom_site_aniso_U_33
_atom_site_aniso_U_12
_atom_site_aniso_U_13
_atom_site_aniso_U_23
C101 0.0205(14) 0.0201(14) 0.0343(18) -0.0032(11) 0.0081(13) 0.0014(13)
C102 0.0210(14) 0.0214(15) 0.055(2) 0.0000(12) -0.0082(15) -0.0050(15)
C103 0.0372(17) 0.0274(15) 0.0305(18) 0.0012(14) -0.0086(15) -0.0047(13)
C104 0.0277(15) 0.0266(14) 0.0218(16) -0.0013(12) 0.0001(13) -0.0037(12)
C105 0.0246(14) 0.0166(13) 0.0291(17) -0.0007(11) 0.0034(13) -0.0043(12)
C106 0.0231(14) 0.0154(12) 0.0311(18) -0.0019(11) -0.0018(13) -0.0021(12)
C107 0.0186(13) 0.0192(13) 0.0294(17) -0.0040(11) -0.0014(12) -0.0007(12)
C108 0.0162(13) 0.0237(13) 0.0220(15) -0.0015(11) -0.0017(11) -0.0007(12)
C109 0.0257(15) 0.0239(15) 0.0353(18) 0.0003(12) 0.0029(14) -0.0075(14)
C110 0.0267(15) 0.0240(14) 0.048(2) 0.0053(13) -0.0090(16) -0.0112(15)
C111 0.0430(19) 0.0186(14) 0.039(2) 0.0062(13) -0.0144(16) -0.0032(14)
C112 0.0394(18) 0.0214(14) 0.0314(19) 0.0009(13) 0.0022(15) -0.0002(13)
C113 0.0244(14) 0.0268(15) 0.0333(19) -0.0009(12) 0.0055(14) -0.0016(13)
C114 0.0275(15) 0.0211(14) 0.041(2) 0.0021(12) -0.0018(15) -0.0065(13)
C115 0.0265(15) 0.0185(13) 0.041(2) -0.0018(12) -0.0100(14) 0.0022(13)
C116 0.0252(14) 0.0235(14) 0.0293(17) -0.0053(12) -0.0055(13) 0.0046(13)
O1 0.0241(14) 0.0178(12) 0.035(2) -0.0044(10) 0.0041(11) -0.0050(11)
C201 0.0223(15) 0.0213(14) 0.0346(18) 0.0020(11) 0.0018(13) -0.0042(13)
C202 0.0249(15) 0.0213(14) 0.043(2) 0.0003(12) -0.0066(15) -0.0032(14)
C203 0.0402(18) 0.0240(14) 0.0338(19) -0.0067(14) -0.0135(16) 0.0038(13)
C204 0.0288(15) 0.0244(14) 0.0268(18) -0.0031(12) -0.0018(14) -0.0028(12)
C205 0.0260(15) 0.0156(13) 0.0341(19) 0.0002(11) -0.0037(14) 0.0028(12)
C206 0.0242(15) 0.0164(12) 0.0337(19) 0.0050(11) -0.0015(13) -0.0002(13)
C207 0.0171(13) 0.0220(13) 0.0359(19) 0.0039(11) -0.0002(13) -0.0024(13)
C208 0.0171(13) 0.0215(14) 0.0341(19) 0.0020(11) -0.0026(12) -0.0006(12)
C209 0.0254(15) 0.0249(15) 0.0393(19) -0.0008(12) 0.0043(15) 0.0041(14)
C210 0.0222(15) 0.0251(14) 0.047(2) -0.0055(12) -0.0067(15) 0.0081(15)
C211 0.0383(18) 0.0186(13) 0.040(2) -0.0036(13) -0.0130(15) 0.0001(14)
C212 0.0343(17) 0.0196(13) 0.040(2) 0.0034(13) -0.0040(15) -0.0038(13)
C213 0.0220(15) 0.0312(16) 0.047(2) 0.0000(13) 0.0044(15) 0.0033(15)
C214 0.0271(16) 0.0227(14) 0.059(3) -0.0017(13) -0.0008(17) 0.0064(16)
C215 0.0266(16) 0.0162(13) 0.061(3) 0.0034(12) -0.0109(16) -0.0032(15)
C216 0.0245(15) 0.0236(14) 0.042(2) 0.0057(12) -0.0048(15) -0.0065(14)
O2 0.0284(14) 0.0182(12) 0.0263(18) 0.0050(10) -0.0063(11) -0.0051(10)

loop_
_atom_type_symbol
_atom_type_description
_atom_type_scat_dispersion_real
_atom_type_scat_dispersion_imag
_atom_type_scat_source
C C 0.0033 0.0016 'International Tables Vol C Tables 4.2.6.8 and 6.1.1.4'
H H 0 0 'International Tables Vol C Tables 4.2.6.8 and 6.1.1.4'
O O 0.0106 0.006 'International Tables Vol C Tables 4.2.6.8 and 6.1.1.4'

loop_
_geom_angle_atom_site_label_1
_geom_angle_atom_site_label_2
_geom_angle_atom_site_label_3
_geom_angle
_geom_angle_publ_flag
C106 C101 C107 108.4(2) ?
C106 C101 C102 108.6(2) ?
C107 C101 C102 103.0(3) ?
C106 C101 H101 112.1 ?
C107 C101 H101 112.1 ?
C102 C101 H101 112.1 ?
O1 C102 C103 107.5(3) yes
O1 C102 C101 114.7(3) yes
C103 C102 C101 109.2(2) yes
O1 C102 H102 108.4 ?
C103 C102 H102 108.4 ?
C101 C102 H102 108.4 ?
C102 C103 C104 109.8(3) ?
C102 C103 H13A 109.7 ?
C104 C103 H13A 109.7 ?
C102 C103 H13B 109.7 ?
C104 C103 H13B 109.7 ?
H13A C103 H13B 108.2 ?
C105 C104 C108 108.2(2) ?
C105 C104 C103 106.1(2) ?
C108 C104 C103 106.6(2) ?
C105 C104 H104 111.9 ?
C108 C104 H104 111.9 ?
C103 C104 H104 111.9 ?
C109 C105 C106 120.2(3) ?
C109 C105 C104 126.8(3) ?
C106 C105 C104 113.0(3) ?
C112 C106 C105 120.1(3) ?
C112 C106 C101 126.7(3) ?
C105 C106 C101 113.3(3) ?
C113 C107 C108 120.0(3) ?
C113 C107 C101 127.1(3) ?
C108 C107 C101 112.7(3) ?
C116 C108 C107 120.7(3) ?
C116 C108 C104 126.1(3) ?
C107 C108 C104 113.2(2) ?
C110 C109 C105 119.6(3) ?
C110 C109 H109 120.2 ?
C105 C109 H109 120.2 ?
C109 C110 C111 120.6(3) ?
C109 C110 H110 119.7 ?
C111 C110 H110 119.7 ?
C110 C111 C112 119.9(3) ?
C110 C111 H111 120 ?
C112 C111 H111 120 ?
C106 C112 C111 119.5(3) ?
C106 C112 H112 120.2 ?
C111 C112 H112 120.2 ?
C107 C113 C114 119.2(3) ?
C107 C113 H113 120.4 ?
C114 C113 H113 120.4 ?
C115 C114 C113 120.3(3) ?
C115 C114 H114 119.8 ?
C113 C114 H114 119.8 ?
C116 C115 C114 120.5(3) ?
C116 C115 H115 119.7 ?
C114 C115 H115 119.7 ?
C115 C116 C108 119.2(3) ?
C115 C116 H116 120.4 ?
C108 C116 H116 120.4 ?
C102 O1 H1 101(3) ?
C206 C201 C207 109.0(2) ?
C206 C201 C202 107.9(3) ?
C207 C201 C202 104.2(3) ?
C206 C201 H201 111.8 ?
C207 C201 H201 111.8 ?
C202 C201 H201 111.8 ?
O2 C202 C201 111.1(3) yes
O2 C202 C203 111.4(3) yes
C201 C202 C203 108.9(2) yes
O2 C202 H202 108.5 ?
C201 C202 H202 108.5 ?
C203 C202 H202 108.5 ?
C202 C203 C204 110.7(3) ?
C202 C203 H23A 109.5 ?
C204 C203 H23A 109.5 ?
C202 C203 H23B 109.5 ?
C204 C203 H23B 109.5 ?
H23A C203 H23B 108.1 ?
C205 C204 C208 108.1(3) ?
C205 C204 C203 106.5(2) ?
C208 C204 C203 105.0(2) ?
C205 C204 H204 112.3 ?
C208 C204 H204 112.3 ?
C203 C204 H204 112.3 ?
C209 C205 C206 119.7(3) ?
C209 C205 C204 127.2(3) ?
C206 C205 C204 113.0(3) ?
C212 C206 C205 120.5(3) ?
C212 C206 C201 126.3(3) ?
C205 C206 C201 113.1(3) ?
C213 C207 C208 120.8(3) ?
C213 C207 C201 125.9(3) ?
C208 C207 C201 113.2(3) ?
C216 C208 C207 120.1(3) ?
C216 C208 C204 127.0(3) ?
C207 C208 C204 112.9(3) ?
C210 C209 C205 119.4(3) ?
C210 C209 H209 120.3 ?
C205 C209 H209 120.3 ?
C209 C210 C211 121.1(3) ?
C209 C210 H210 119.5 ?
C211 C210 H210 119.5 ?
C212 C211 C210 119.8(3) ?
C212 C211 H211 120.1 ?
C210 C211 H211 120.1 ?
C206 C212 C211 119.4(3) ?
C206 C212 H212 120.3 ?
C211 C212 H212 120.3 ?
C207 C213 C214 118.6(3) ?
C207 C213 H213 120.7 ?
C214 C213 H213 120.7 ?
C215 C214 C213 121.0(3) ?
C215 C214 H214 119.5 ?
C213 C214 H214 119.5 ?
C214 C215 C216 120.4(3) ?
C214 C215 H215 119.8 ?
C216 C215 H215 119.8 ?
C208 C216 C215 119.1(3) ?
C208 C216 H216 120.4 ?
C215 C216 H216 120.4 ?
C202 O2 H2 111(4) ?

loop_
_geom_bond_atom_site_label_1
_geom_bond_atom_site_label_2
_geom_bond_site_symmetry_2
_geom_bond_distance
_geom_bond_publ_flag
C101 C106 . 1.514(4) ?
C101 C107 . 1.524(4) ?
C101 C102 . 1.568(5) yes
C101 H101 . 1 ?
C102 O1 . 1.424(4) yes
C102 C103 . 1.531(5) yes
C102 H102 . 1 ?
C103 C104 . 1.548(4) yes
C103 H13A . 0.99 ?
C103 H13B . 0.99 ?
C104 C105 . 1.513(4) ?
C104 C108 . 1.515(4) ?
C104 H104 . 1 ?
C105 C109 . 1.387(4) ?
C105 C106 . 1.392(4) ?
C106 C112 . 1.386(5) ?
C107 C113 . 1.386(4) ?
C107 C108 . 1.398(4) ?
C108 C116 . 1.386(4) ?
C109 C110 . 1.381(5) ?
C109 H109 . 0.95 ?
C110 C111 . 1.386(5) ?
C110 H110 . 0.95 ?
C111 C112 . 1.396(5) ?
C111 H111 . 0.95 ?
C112 H112 . 0.95 ?
C113 C114 . 1.401(4) ?
C113 H113 . 0.95 ?
C114 C115 . 1.389(5) ?
C114 H114 . 0.95 ?
C115 C116 . 1.385(4) ?
C115 H115 . 0.95 ?
C116 H116 . 0.95 ?
O1 H1 . 0.87(5) ?
O1' H1 . 0.95(5) ?
C201 C206 . 1.511(4) ?
C201 C207 . 1.526(4) ?
C201 C202 . 1.533(5) yes
C201 H201 . 1 ?
C202 O2 . 1.445(4) yes
C202 C203 . 1.538(5) yes
C202 H202 . 1 ?
C203 C204 . 1.564(4) yes
C203 H23A . 0.99 ?
C203 H23B . 0.99 ?
C204 C205 . 1.508(4) ?
C204 C208 . 1.514(4) ?
C204 H204 . 1 ?
C205 C209 . 1.390(4) ?
C205 C206 . 1.405(5) ?
C206 C212 . 1.386(5) ?
C207 C213 . 1.387(4) ?
C207 C208 . 1.398(4) ?
C208 C216 . 1.389(4) ?
C209 C210 . 1.381(5) ?
C209 H209 . 0.95 ?
C210 C211 . 1.393(5) ?
C210 H210 . 0.95 ?
C211 C212 . 1.392(5) ?
C211 H211 . 0.95 ?
C212 H212 . 0.95 ?
C213 C214 . 1.395(4) ?
C213 H213 . 0.95 ?
C214 C215 . 1.380(6) ?
C214 H214 . 0.95 ?
C215 C216 . 1.397(5) ?
C215 H215 . 0.95 ?
C216 H216 . 0.95 ?
O2 H2 . 0.87(7) ?

loop_
_geom_hbond_atom_site_label_D
_geom_hbond_atom_site_label_H
_geom_hbond_atom_site_label_A
_geom_hbond_site_symmetry_A
_geom_hbond_distance_DH
_geom_hbond_distance_HA
_geom_hbond_distance_DA
_geom_hbond_angle_DHA
O1 H1 O2 3_654 0.87(5) 1.91(5) 2.761(4) 165(4)
O2 H2 O1 . 0.87(7) 1.94(7) 2.768(4) 159(5)

loop_
_geom_torsion_atom_site_label_1
_geom_torsion_atom_site_label_2
_geom_torsion_atom_site_label_3
_geom_torsion_atom_site_label_4
_geom_torsion
_geom_torsion_publ_flag
C106 C101 C102 O1 -70.4(3) ?
C107 C101 C102 O1 174.8(3) ?
C106 C101 C102 C103 50.2(3) ?
C107 C101 C102 C103 -64.6(3) ?
O1 C102 C103 C104 133.8(3) yes
C101 C102 C103 C104 8.8(3) yes
C102 C103 C104 C105 -63.0(3) ?
C102 C103 C104 C108 52.1(3) ?
C108 C104 C105 C109 126.1(3) ?
C103 C104 C105 C109 -119.8(3) ?
C108 C104 C105 C106 -55.9(3) ?
C103 C104 C105 C106 58.2(3) ?
C109 C105 C106 C112 2.3(4) ?
C104 C105 C106 C112 -175.8(3) ?
C109 C105 C106 C101 -179.0(3) ?
C104 C105 C106 C101 2.9(3) ?
C107 C101 C106 C112 -129.3(3) ?
C102 C101 C106 C112 119.5(3) ?
C107 C101 C106 C105 52.1(3) ?
C102 C101 C106 C105 -59.1(3) ?
C106 C101 C107 C113 130.2(3) ?
C102 C101 C107 C113 -114.8(3) ?
C106 C101 C107 C108 -54.7(3) ?
C102 C101 C107 C108 60.2(3) ?
C113 C107 C108 C116 -1.0(4) ?
C101 C107 C108 C116 -176.5(3) ?
C113 C107 C108 C104 177.3(3) ?
C101 C107 C108 C104 1.9(4) ?
C105 C104 C108 C116 -128.7(3) ?
C103 C104 C108 C116 117.6(3) ?
C105 C104 C108 C107 53.0(3) ?
C103 C104 C108 C107 -60.7(3) ?
C106 C105 C109 C110 -1.4(4) ?
C104 C105 C109 C110 176.4(3) ?
C105 C109 C110 C111 0.2(5) ?
C109 C110 C111 C112 0.2(5) ?
C105 C106 C112 C111 -1.9(4) ?
C101 C106 C112 C111 179.6(3) ?
C110 C111 C112 C106 0.7(5) ?
C108 C107 C113 C114 0.2(5) ?
C101 C107 C113 C114 175.0(3) ?
C107 C113 C114 C115 0.5(5) ?
C113 C114 C115 C116 -0.4(5) ?
C114 C115 C116 C108 -0.4(5) ?
C107 C108 C116 C115 1.1(4) ?
C104 C108 C116 C115 -177.0(3) ?
C206 C201 C202 O2 68.0(3) ?
C207 C201 C202 O2 -176.2(2) ?
C206 C201 C202 C203 -55.0(3) ?
C207 C201 C202 C203 60.7(3) ?
O2 C202 C203 C204 -126.0(3) yes
C201 C202 C203 C204 -3.2(3) yes
C202 C203 C204 C205 58.6(3) ?
C202 C203 C204 C208 -55.9(3) ?
C208 C204 C205 C209 -126.3(3) ?
C203 C204 C205 C209 121.3(3) ?
C208 C204 C205 C206 56.3(3) ?
C203 C204 C205 C206 -56.1(3) ?
C209 C205 C206 C212 -3.0(4) ?
C204 C205 C206 C212 174.7(3) ?
C209 C205 C206 C201 179.3(3) ?
C204 C205 C206 C201 -3.0(3) ?
C207 C201 C206 C212 131.3(3) ?
C202 C201 C206 C212 -116.1(3) ?
C207 C201 C206 C205 -51.1(3) ?
C202 C201 C206 C205 61.5(3) ?
C206 C201 C207 C213 -130.6(3) ?
C202 C201 C207 C213 114.4(3) ?
C206 C201 C207 C208 52.7(4) ?
C202 C201 C207 C208 -62.3(3) ?
C213 C207 C208 C216 1.4(4) ?
C201 C207 C208 C216 178.3(3) ?
C213 C207 C208 C204 -176.4(3) ?
C201 C207 C208 C204 0.5(4) ?
C205 C204 C208 C216 127.7(3) ?
C203 C204 C208 C216 -119.0(3) ?
C205 C204 C208 C207 -54.7(3) ?
C203 C204 C208 C207 58.7(3) ?
C206 C205 C209 C210 1.5(4) ?
C204 C205 C209 C210 -175.8(3) ?
C205 C209 C210 C211 0.8(5) ?
C209 C210 C211 C212 -1.7(5) ?
C205 C206 C212 C211 2.1(4) ?
C201 C206 C212 C211 179.5(3) ?
C210 C211 C212 C206 0.2(4) ?
C208 C207 C213 C214 -0.2(5) ?
C201 C207 C213 C214 -176.6(3) ?
C207 C213 C214 C215 -1.2(5) ?
C213 C214 C215 C216 1.3(5) ?
C207 C208 C216 C215 -1.3(4) ?
C204 C208 C216 C215 176.2(3) ?
C214 C215 C216 C208 0.0(5) ?
